data_7102888
loop_
_publ_author_name
'Cantat, Thibault'
'Biaso, Fr\'ed\'eric'
'Momin, Aur\'elien'
'Ricard, Louis'
'Geoffroy, Michel'
'M\'ezailles, Nicolas'
'Le Floch, Pascal'

_publ_section_title
;
 Synthesis of a stable radical anion via the one electron reduction of
 a 1,1-bis-phosphinosulfide alkene derivative.
;
_journal_issue 7
_journal_name_full 'Chemical communications (Cambridge, England)'
_journal_page_first 874
_journal_page_last 876
_journal_paper_doi 10.1039/b715380e
_journal_year 2008
_chemical_formula_moiety 'C84 H80 K2 O4 P4 S4'
_chemical_formula_sum 'C84 H80 K2 O4 P4 S4'
_chemical_formula_weight 1483.80
_chemical_name_systematic
;
?
;
_space_group_IT_number 2
_symmetry_cell_setting triclinic
_symmetry_space_group_name_Hall '-P 1'
_symmetry_space_group_name_H-M 'P -1'
_atom_sites_solution_hydrogens geom
_atom_sites_solution_primary direct
_atom_sites_solution_secondary difmap
_audit_creation_method SHELXL-97
_cell_angle_alpha 86.2020(10)
_cell_angle_beta 78.7400(10)
_cell_angle_gamma 62.4110(10)
_cell_formula_units_Z 1
_cell_length_a 11.6860(10)
_cell_length_b 12.0260(10)
_cell_length_c 15.2520(10)
_cell_measurement_reflns_used 5834
_cell_measurement_temperature 150.0(1)
_cell_measurement_theta_max 27.485
_cell_measurement_theta_min 0.998
_cell_volume 1862.4(3)
_computing_structure_refinement 'SHELXL-97 (Sheldrick, 1997)'
_computing_structure_solution 'SHELXS-97 (Sheldrick, 1990)'
_diffrn_ambient_temperature 150.0(1)
_diffrn_measured_fraction_theta_full .988
_diffrn_measured_fraction_theta_max .988
_diffrn_measurement_device_type KappaCCD
_diffrn_measurement_method 'phi and omega scans'
_diffrn_radiation_monochromator graphite
_diffrn_radiation_source 'fine-focus sealed tube'
_diffrn_radiation_type MoK\a
_diffrn_radiation_wavelength 0.71069
_diffrn_reflns_av_R_equivalents 0.0320
_diffrn_reflns_av_sigmaI/netI 0.0460
_diffrn_reflns_limit_h_max 15
_diffrn_reflns_limit_h_min -15
_diffrn_reflns_limit_k_max 15
_diffrn_reflns_limit_k_min -15
_diffrn_reflns_limit_l_max 13
_diffrn_reflns_limit_l_min -19
_diffrn_reflns_number 20754
_diffrn_reflns_theta_full 27.50
_diffrn_reflns_theta_max 27.50
_diffrn_reflns_theta_min 2.38
_exptl_absorpt_coefficient_mu 0.377
_exptl_absorpt_correction_T_max 0.9492
_exptl_absorpt_correction_T_min 0.9217
_exptl_absorpt_correction_type multi-scan
_exptl_crystal_colour purple
_exptl_crystal_density_diffrn 1.323
_exptl_crystal_density_method 'not measured'
_exptl_crystal_description plate
_exptl_crystal_F_000 778
_exptl_crystal_size_max 0.22
_exptl_crystal_size_mid 0.20
_exptl_crystal_size_min 0.14
_refine_diff_density_max .438
_refine_diff_density_min -.379
_refine_diff_density_rms .055
_refine_ls_extinction_method none
_refine_ls_goodness_of_fit_ref 1.041
_refine_ls_hydrogen_treatment constr
_refine_ls_matrix_type full
_refine_ls_number_parameters 442
_refine_ls_number_reflns 8448
_refine_ls_number_restraints 0
_refine_ls_restrained_S_all 1.041
_refine_ls_R_factor_all 0.0669
_refine_ls_R_factor_gt 0.0438
_refine_ls_shift/su_max 0.001
_refine_ls_shift/su_mean 0.000
_refine_ls_structure_factor_coef Fsqd
_refine_ls_weighting_details 'calc w=1/[\s^2^(Fo^2^)+(0.0706P)^2^+0.2679P] where P=(Fo^2^+2Fc^2^)/3'
_refine_ls_weighting_scheme calc
_refine_ls_wR_factor_gt 0.1156
_refine_ls_wR_factor_ref 0.1273
_reflns_number_gt 6206
_reflns_number_total 8448
_reflns_threshold_expression >2sigma(I)
_cod_data_source_file b715380e.txt
_cod_data_source_block tc800
_cod_depositor_comments
;
The following automatic conversions were performed:
'_symmetry_cell_setting' value 'Triclinic' changed to 'triclinic'
according to '/home/saulius/struct/CIF-dictionaries/cif_core.dic'
dictionary named 'cif_core.dic' version 2.4.1 from 2010-06-29.

Automatic conversion script
Id: cif_fix_enum 1527 2010-12-29 10:47:43Z saulius 
;
_cod_original_sg_symbol_H-M 'P-1 '
_cod_database_code 7102888

loop_
_symmetry_equiv_pos_as_xyz
'x, y, z'
'-x, -y, -z'

loop_
_atom_site_label
_atom_site_type_symbol
_atom_site_fract_x
_atom_site_fract_y
_atom_site_fract_z
_atom_site_U_iso_or_equiv
_atom_site_adp_type
_atom_site_occupancy
_atom_site_symmetry_multiplicity
_atom_site_calc_flag
_atom_site_refinement_flags
_atom_site_disorder_assembly
_atom_site_disorder_group
K1 K 0.38572(4) 0.67177(4) 0.91065(3) 0.03997(14) Uani 1 1 d . . .
S1 S 0.67436(5) 0.48981(5) 0.93827(4) 0.03470(14) Uani 1 1 d . . .
S2 S 0.48440(5) 0.45867(5) 0.76632(4) 0.03468(14) Uani 1 1 d . . .
P1 P 0.80553(5) 0.46168(5) 0.82665(4) 0.02914(13) Uani 1 1 d . . .
P2 P 0.67008(5) 0.32945(5) 0.76160(4) 0.02901(13) Uani 1 1 d . . .
O1 O 0.33441(15) 0.82591(14) 0.76753(11) 0.0462(4) Uani 1 1 d . . .
O2 O 0.13289(15) 0.77396(14) 0.87076(11) 0.0453(4) Uani 1 1 d . . .
C1 C 0.80009(18) 0.36974(18) 0.74452(14) 0.0302(4) Uani 1 1 d . . .
C2 C 0.88769(18) 0.34646(18) 0.65666(14) 0.0315(4) Uani 1 1 d . . .
C3 C 0.78296(18) 0.61610(18) 0.78580(14) 0.0322(4) Uani 1 1 d . . .
C4 C 0.8024(2) 0.6436(2) 0.69633(16) 0.0400(5) Uani 1 1 d . . .
H4 H 0.8318 0.5794 0.6521 0.048 Uiso 1 1 calc R . .
C5 C 0.7796(2) 0.7640(2) 0.67015(17) 0.0457(6) Uani 1 1 d . . .
H5 H 0.7923 0.7817 0.6084 0.055 Uiso 1 1 calc R . .
C6 C 0.7385(2) 0.8577(2) 0.73384(17) 0.0476(6) Uani 1 1 d . . .
H6 H 0.7204 0.9406 0.7162 0.057 Uiso 1 1 calc R . .
C7 C 0.7240(3) 0.8300(2) 0.82292(18) 0.0552(7) Uani 1 1 d . . .
H7 H 0.6982 0.8935 0.8670 0.066 Uiso 1 1 calc R . .
C8 C 0.7467(3) 0.7097(2) 0.84899(17) 0.0500(6) Uani 1 1 d . . .
H8 H 0.7373 0.6914 0.9108 0.060 Uiso 1 1 calc R . .
C9 C 0.96872(18) 0.39518(18) 0.85597(14) 0.0324(4) Uani 1 1 d . . .
C10 C 1.0664(2) 0.4228(2) 0.80969(16) 0.0392(5) Uani 1 1 d . . .
H10 H 1.0490 0.4806 0.7625 0.047 Uiso 1 1 calc R . .
C11 C 1.1913(2) 0.3647(2) 0.83303(18) 0.0471(6) Uani 1 1 d . . .
H11 H 1.2593 0.3820 0.8010 0.056 Uiso 1 1 calc R . .
C12 C 1.2151(2) 0.2826(2) 0.90220(18) 0.0523(6) Uani 1 1 d . . .
H12 H 1.2999 0.2432 0.9176 0.063 Uiso 1 1 calc R . .
C13 C 1.1178(2) 0.2570(2) 0.94938(17) 0.0479(6) Uani 1 1 d . . .
H13 H 1.1347 0.2015 0.9979 0.058 Uiso 1 1 calc R . .
C14 C 0.9945(2) 0.3124(2) 0.92587(16) 0.0394(5) Uani 1 1 d . . .
H14 H 0.9275 0.2935 0.9578 0.047 Uiso 1 1 calc R . .
C15 C 0.67719(18) 0.23015(18) 0.85980(14) 0.0306(4) Uani 1 1 d . . .
C16 C 0.79486(19) 0.15374(19) 0.88876(15) 0.0354(5) Uani 1 1 d . . .
H16 H 0.8731 0.1570 0.8602 0.042 Uiso 1 1 calc R . .
C17 C 0.7993(2) 0.0731(2) 0.95863(15) 0.0400(5) Uani 1 1 d . . .
H17 H 0.8802 0.0220 0.9778 0.048 Uiso 1 1 calc R . .
C18 C 0.6866(2) 0.0666(2) 1.00070(16) 0.0391(5) Uani 1 1 d . . .
H18 H 0.6896 0.0108 1.0483 0.047 Uiso 1 1 calc R . .
C19 C 0.5699(2) 0.1421(2) 0.97263(16) 0.0425(5) Uani 1 1 d . . .
H19 H 0.4919 0.1384 1.0014 0.051 Uiso 1 1 calc R . .
C20 C 0.5650(2) 0.2230(2) 0.90312(15) 0.0385(5) Uani 1 1 d . . .
H20 H 0.4835 0.2744 0.8847 0.046 Uiso 1 1 calc R . .
C21 C 0.71588(19) 0.21347(18) 0.67229(14) 0.0308(4) Uani 1 1 d . . .
C22 C 0.6264(2) 0.2254(2) 0.62010(15) 0.0392(5) Uani 1 1 d . . .
H22 H 0.5406 0.2941 0.6305 0.047 Uiso 1 1 calc R . .
C23 C 0.6621(2) 0.1371(2) 0.55252(16) 0.0451(6) Uani 1 1 d . . .
H23 H 0.6002 0.1459 0.5170 0.054 Uiso 1 1 calc R . .
C24 C 0.7867(2) 0.0366(2) 0.53658(16) 0.0434(5) Uani 1 1 d . . .
H24 H 0.8108 -0.0230 0.4899 0.052 Uiso 1 1 calc R . .
C25 C 0.8756(2) 0.0235(2) 0.58903(15) 0.0393(5) Uani 1 1 d . . .
H25 H 0.9612 -0.0457 0.5787 0.047 Uiso 1 1 calc R . .
C26 C 0.84066(19) 0.11079(18) 0.65667(15) 0.0344(5) Uani 1 1 d . . .
H26 H 0.9023 0.1006 0.6928 0.041 Uiso 1 1 calc R . .
C27 C 1.03106(18) 0.28398(18) 0.64974(14) 0.0310(4) Uani 1 1 d . . .
C28 C 1.1134(2) 0.3177(2) 0.58669(15) 0.0376(5) Uani 1 1 d . . .
H28 H 1.0761 0.3833 0.5469 0.045 Uiso 1 1 calc R . .
C29 C 1.2490(2) 0.2565(2) 0.58144(17) 0.0476(6) Uani 1 1 d . . .
H29 H 1.3030 0.2806 0.5380 0.057 Uiso 1 1 calc R . .
C30 C 1.3059(2) 0.1612(2) 0.63872(18) 0.0497(6) Uani 1 1 d . . .
H30 H 1.3985 0.1197 0.6346 0.060 Uiso 1 1 calc R . .
C31 C 1.2269(2) 0.1269(2) 0.70199(17) 0.0421(5) Uani 1 1 d . . .
H31 H 1.2653 0.0616 0.7418 0.050 Uiso 1 1 calc R . .
C32 C 1.09149(19) 0.18758(19) 0.70762(15) 0.0345(5) Uani 1 1 d . . .
H32 H 1.0384 0.1633 0.7518 0.041 Uiso 1 1 calc R . .
C33 C 0.83400(19) 0.38114(18) 0.57520(14) 0.0318(4) Uani 1 1 d . . .
C34 C 0.70505(19) 0.47543(19) 0.57541(15) 0.0364(5) Uani 1 1 d . . .
H34 H 0.6529 0.5192 0.6299 0.044 Uiso 1 1 calc R . .
C35 C 0.6517(2) 0.5064(2) 0.49851(16) 0.0416(5) Uani 1 1 d . . .
H35 H 0.5635 0.5692 0.5012 0.050 Uiso 1 1 calc R . .
C36 C 0.7260(2) 0.4464(2) 0.41794(17) 0.0481(6) Uani 1 1 d . . .
H36 H 0.6902 0.4693 0.3649 0.058 Uiso 1 1 calc R . .
C37 C 0.8528(2) 0.3531(2) 0.41539(16) 0.0473(6) Uani 1 1 d . . .
H37 H 0.9038 0.3106 0.3602 0.057 Uiso 1 1 calc R . .
C38 C 0.9067(2) 0.3203(2) 0.49177(15) 0.0387(5) Uani 1 1 d . . .
H38 H 0.9944 0.2557 0.4882 0.046 Uiso 1 1 calc R . .
C39 C 0.4503(3) 0.7959(3) 0.7017(2) 0.0696(9) Uani 1 1 d . . .
H39A H 0.4334 0.8635 0.6588 0.083 Uiso 1 1 calc R . .
H39B H 0.4752 0.7172 0.6703 0.083 Uiso 1 1 calc R . .
H39C H 0.5218 0.7863 0.7309 0.083 Uiso 1 1 calc R . .
C40 C 0.2289(2) 0.8325(2) 0.73048(17) 0.0490(6) Uani 1 1 d . . .
H40A H 0.2537 0.7505 0.7025 0.059 Uiso 1 1 calc R . .
H40B H 0.2074 0.8969 0.6841 0.059 Uiso 1 1 calc R . .
C41 C 0.1131(2) 0.8660(2) 0.80432(18) 0.0485(6) Uani 1 1 d . . .
H41A H 0.0918 0.9465 0.8328 0.058 Uiso 1 1 calc R . .
H41B H 0.0365 0.8786 0.7786 0.058 Uiso 1 1 calc R . .
C42 C 0.1177(2) 0.6708(2) 0.84502(18) 0.0520(6) Uani 1 1 d . . .
H42A H 0.1718 0.6381 0.7860 0.062 Uiso 1 1 calc R . .
H42B H 0.0252 0.6986 0.8426 0.062 Uiso 1 1 calc R . .
H42C H 0.1455 0.6046 0.8888 0.062 Uiso 1 1 calc R . .

loop_
_atom_site_aniso_label
_atom_site_aniso_U_11
_atom_site_aniso_U_22
_atom_site_aniso_U_33
_atom_site_aniso_U_23
_atom_site_aniso_U_13
_atom_site_aniso_U_12
K1 0.0379(2) 0.0346(2) 0.0392(3) 0.0001(2) -0.0077(2) -0.0095(2)
S1 0.0296(2) 0.0376(3) 0.0332(3) -0.0017(2) -0.0014(2) -0.0137(2)
S2 0.0251(2) 0.0328(3) 0.0412(3) -0.0013(2) -0.0073(2) -0.0085(2)
P1 0.0261(2) 0.0294(3) 0.0309(3) -0.0001(2) -0.0048(2) -0.0119(2)
P2 0.0246(2) 0.0279(3) 0.0323(3) -0.0007(2) -0.0053(2) -0.0101(2)
O1 0.0400(8) 0.0431(9) 0.0481(10) 0.0082(7) -0.0060(7) -0.0147(7)
O2 0.0454(9) 0.0451(9) 0.0455(10) 0.0022(7) -0.0085(7) -0.0211(7)
C1 0.0273(9) 0.0296(10) 0.0325(12) -0.0011(8) -0.0057(8) -0.0119(8)
C2 0.0290(9) 0.0297(10) 0.0328(12) -0.0005(8) -0.0040(8) -0.0115(8)
C3 0.0287(9) 0.0316(10) 0.0359(12) 0.0009(9) -0.0071(8) -0.0132(8)
C4 0.0465(12) 0.0372(11) 0.0364(13) -0.0012(9) -0.0019(10) -0.0213(10)
C5 0.0528(13) 0.0439(13) 0.0416(14) 0.0031(10) 0.0000(11) -0.0268(11)
C6 0.0525(14) 0.0357(12) 0.0531(16) 0.0049(11) -0.0016(11) -0.0225(11)
C7 0.0793(18) 0.0387(13) 0.0480(16) -0.0083(11) -0.0027(13) -0.0298(13)
C8 0.0756(17) 0.0398(13) 0.0353(14) -0.0007(10) -0.0089(12) -0.0275(12)
C9 0.0287(9) 0.0329(10) 0.0349(12) -0.0025(9) -0.0067(8) -0.0129(8)
C10 0.0349(11) 0.0379(11) 0.0458(14) -0.0008(10) -0.0075(9) -0.0172(9)
C11 0.0320(11) 0.0503(13) 0.0632(17) -0.0025(12) -0.0075(10) -0.0225(10)
C12 0.0341(12) 0.0611(16) 0.0622(18) 0.0065(13) -0.0203(11) -0.0187(11)
C13 0.0385(12) 0.0524(14) 0.0472(15) 0.0100(11) -0.0159(10) -0.0142(11)
C14 0.0338(10) 0.0416(12) 0.0412(14) -0.0014(10) -0.0084(9) -0.0151(10)
C15 0.0287(9) 0.0284(10) 0.0335(12) -0.0031(8) -0.0045(8) -0.0122(8)
C16 0.0289(10) 0.0326(10) 0.0400(13) 0.0017(9) -0.0033(9) -0.0117(9)
C17 0.0372(11) 0.0361(11) 0.0412(14) 0.0022(10) -0.0094(9) -0.0116(9)
C18 0.0450(12) 0.0323(11) 0.0368(13) 0.0021(9) -0.0046(10) -0.0163(10)
C19 0.0380(11) 0.0440(12) 0.0465(15) 0.0032(10) -0.0020(10) -0.0221(10)
C20 0.0315(10) 0.0424(12) 0.0431(14) 0.0022(10) -0.0066(9) -0.0185(9)
C21 0.0337(10) 0.0279(10) 0.0322(12) -0.0007(8) -0.0030(8) -0.0165(8)
C22 0.0384(11) 0.0387(11) 0.0402(13) -0.0005(10) -0.0088(9) -0.0167(10)
C23 0.0510(13) 0.0477(13) 0.0390(14) -0.0023(11) -0.0129(11) -0.0226(11)
C24 0.0609(14) 0.0401(12) 0.0317(13) -0.0048(10) -0.0010(10) -0.0276(11)
C25 0.0398(11) 0.0333(11) 0.0398(13) -0.0045(9) 0.0030(10) -0.0158(9)
C26 0.0335(10) 0.0296(10) 0.0396(13) 0.0012(9) -0.0054(9) -0.0147(9)
C27 0.0285(9) 0.0299(10) 0.0335(12) -0.0049(8) -0.0025(8) -0.0131(8)
C28 0.0367(11) 0.0385(11) 0.0388(13) 0.0018(9) -0.0042(9) -0.0194(9)
C29 0.0379(12) 0.0541(14) 0.0518(16) -0.0001(12) 0.0027(11) -0.0259(11)
C30 0.0275(10) 0.0499(14) 0.0662(18) 0.0017(12) -0.0048(11) -0.0147(10)
C31 0.0321(10) 0.0347(11) 0.0548(16) -0.0004(10) -0.0082(10) -0.0113(9)
C32 0.0294(10) 0.0316(10) 0.0399(13) -0.0004(9) -0.0023(9) -0.0132(9)
C33 0.0327(10) 0.0296(10) 0.0331(12) -0.0005(8) -0.0038(8) -0.0152(8)
C34 0.0334(10) 0.0344(11) 0.0379(13) 0.0025(9) -0.0049(9) -0.0136(9)
C35 0.0392(11) 0.0394(12) 0.0466(14) 0.0094(10) -0.0133(10) -0.0175(10)
C36 0.0566(14) 0.0498(14) 0.0428(15) 0.0062(11) -0.0206(11) -0.0249(12)
C37 0.0527(14) 0.0498(14) 0.0346(14) -0.0068(11) -0.0094(10) -0.0182(12)
C38 0.0392(11) 0.0358(11) 0.0366(13) -0.0041(9) -0.0058(9) -0.0135(9)
C39 0.0459(14) 0.0523(16) 0.084(2) 0.0099(15) 0.0122(14) -0.0105(13)
C40 0.0591(15) 0.0445(13) 0.0439(15) 0.0054(11) -0.0136(12) -0.0232(12)
C41 0.0399(12) 0.0415(13) 0.0572(17) 0.0077(11) -0.0157(11) -0.0113(10)
C42 0.0523(14) 0.0538(15) 0.0506(16) -0.0030(12) -0.0027(12) -0.0272(12)

loop_
_atom_type_symbol
_atom_type_description
_atom_type_scat_dispersion_real
_atom_type_scat_dispersion_imag
_atom_type_scat_source
C C .0033 .0016 'International Tables Vol C Tables 4.2.6.8 and 6.1.1.4'
H H .0000 .0000 'International Tables Vol C Tables 4.2.6.8 and 6.1.1.4'
O O .0106 .0060 'International Tables Vol C Tables 4.2.6.8 and 6.1.1.4'
P P .1023 .0942 'International Tables Vol C Tables 4.2.6.8 and 6.1.1.4'
S S .1246 .1234 'International Tables Vol C Tables 4.2.6.8 and 6.1.1.4'
K K .2009 .2494 'International Tables Vol C Tables 4.2.6.8 and 6.1.1.4'

loop_
_geom_angle_atom_site_label_1
_geom_angle_atom_site_label_2
_geom_angle_atom_site_label_3
_geom_angle
_geom_angle_site_symmetry_1
_geom_angle_site_symmetry_3
_geom_angle_publ_flag
O1 K1 O2 62.22(5) . . ?
O1 K1 S1 154.69(4) . 2_667 ?
O2 K1 S1 92.88(4) . 2_667 ?
O1 K1 S2 83.75(4) . . ?
O2 K1 S2 89.98(4) . . ?
S1 K1 S2 92.33(2) 2_667 . ?
O1 K1 S1 122.29(4) . . ?
O2 K1 S1 164.67(4) . . ?
S1 K1 S1 80.570(18) 2_667 . ?
S2 K1 S1 76.552(17) . . ?
O1 K1 C18 78.73(6) . 2_667 ?
O2 K1 C18 89.62(5) . 2_667 ?
S1 K1 C18 107.28(5) 2_667 2_667 ?
S2 K1 C18 160.38(5) . 2_667 ?
S1 K1 C18 105.53(4) . 2_667 ?
O1 K1 C19 94.92(6) . 2_667 ?
O2 K1 C19 113.92(5) . 2_667 ?
S1 K1 C19 99.81(5) 2_667 2_667 ?
S2 K1 C19 152.31(4) . 2_667 ?
S1 K1 C19 81.00(4) . 2_667 ?
C18 K1 C19 24.82(6) 2_667 2_667 ?
O1 K1 C17 87.40(5) . 2_667 ?
O2 K1 C17 73.39(5) . 2_667 ?
S1 K1 C17 89.65(4) 2_667 2_667 ?
S2 K1 C17 163.33(4) . 2_667 ?
S1 K1 C17 120.07(4) . 2_667 ?
C18 K1 C17 24.42(5) 2_667 2_667 ?
C19 K1 C17 42.56(5) 2_667 2_667 ?
O1 K1 C20 118.36(5) . 2_667 ?
O2 K1 C20 119.97(5) . 2_667 ?
S1 K1 C20 76.71(4) 2_667 2_667 ?
S2 K1 C20 148.16(4) . 2_667 ?
S1 K1 C20 72.22(4) . 2_667 ?
C18 K1 C20 42.32(6) 2_667 2_667 ?
C19 K1 C20 23.68(5) 2_667 2_667 ?
C17 K1 C20 48.10(5) 2_667 2_667 ?
O1 K1 C42 73.61(6) . . ?
O2 K1 C42 23.16(5) . . ?
S1 K1 C42 81.49(5) 2_667 . ?
S2 K1 C42 70.49(4) . . ?
S1 K1 C42 141.53(4) . . ?
C18 K1 C42 112.22(6) 2_667 . ?
C19 K1 C42 135.69(6) 2_667 . ?
C17 K1 C42 93.48(6) 2_667 . ?
C20 K1 C42 135.00(6) 2_667 . ?
O1 K1 C39 22.10(5) . . ?
O2 K1 C39 82.08(6) . . ?
S1 K1 C39 164.28(6) 2_667 . ?
S2 K1 C39 72.87(5) . . ?
S1 K1 C39 100.52(5) . . ?
C18 K1 C39 87.65(7) 2_667 . ?
C19 K1 C39 95.83(7) 2_667 . ?
C17 K1 C39 103.02(6) 2_667 . ?
C20 K1 C39 118.70(7) 2_667 . ?
C42 K1 C39 88.39(7) . . ?
O1 K1 C16 109.99(5) . 2_667 ?
O2 K1 C16 81.09(5) . 2_667 ?
S1 K1 C16 67.27(4) 2_667 2_667 ?
S2 K1 C16 157.06(4) . 2_667 ?
S1 K1 C16 108.61(4) . 2_667 ?
C18 K1 C16 41.54(5) 2_667 2_667 ?
C19 K1 C16 47.83(5) 2_667 2_667 ?
C17 K1 C16 23.07(5) 2_667 2_667 ?
C20 K1 C16 40.02(5) 2_667 2_667 ?
C42 K1 C16 95.19(6) . 2_667 ?
C39 K1 C16 126.01(6) . 2_667 ?
P1 S1 K1 137.26(3) . 2_667 ?
P1 S1 K1 112.10(3) . . ?
K1 S1 K1 99.430(18) 2_667 . ?
P2 S2 K1 113.99(3) . . ?
C1 P1 C9 111.74(9) . . ?
C1 P1 C3 112.14(10) . . ?
C9 P1 C3 101.97(9) . . ?
C1 P1 S1 114.31(7) . . ?
C9 P1 S1 108.40(7) . . ?
C3 P1 S1 107.48(7) . . ?
C1 P2 C21 104.66(9) . . ?
C1 P2 C15 110.78(9) . . ?
C21 P2 C15 99.81(9) . . ?
C1 P2 S2 121.73(7) . . ?
C21 P2 S2 109.24(7) . . ?
C15 P2 S2 108.33(6) . . ?
C40 O1 C39 112.4(2) . . ?
C40 O1 K1 113.44(13) . . ?
C39 O1 K1 111.63(15) . . ?
C41 O2 C42 112.89(19) . . ?
C41 O2 K1 112.19(12) . . ?
C42 O2 K1 106.06(13) . . ?
C2 C1 P1 120.07(14) . . ?
C2 C1 P2 120.31(15) . . ?
P1 C1 P2 118.70(11) . . ?
C33 C2 C27 118.78(18) . . ?
C33 C2 C1 120.57(17) . . ?
C27 C2 C1 120.62(18) . . ?
C4 C3 C8 118.4(2) . . ?
C4 C3 P1 124.08(16) . . ?
C8 C3 P1 117.51(17) . . ?
C3 C4 C5 120.9(2) . . ?
C6 C5 C4 120.0(2) . . ?
C7 C6 C5 119.4(2) . . ?
C6 C7 C8 120.5(2) . . ?
C3 C8 C7 120.6(2) . . ?
C10 C9 C14 119.73(19) . . ?
C10 C9 P1 122.21(17) . . ?
C14 C9 P1 118.05(15) . . ?
C9 C10 C11 119.5(2) . . ?
C12 C11 C10 119.9(2) . . ?
C13 C12 C11 120.8(2) . . ?
C12 C13 C14 119.8(2) . . ?
C9 C14 C13 120.3(2) . . ?
C20 C15 C16 118.00(19) . . ?
C20 C15 P2 119.85(15) . . ?
C16 C15 P2 121.98(15) . . ?
C17 C16 C15 120.88(19) . . ?
C17 C16 K1 70.16(12) . 2_667 ?
C15 C16 K1 81.47(12) . 2_667 ?
C18 C17 C16 120.4(2) . . ?
C18 C17 K1 71.86(12) . 2_667 ?
C16 C17 K1 86.78(13) . 2_667 ?
C19 C18 C17 119.1(2) . . ?
C19 C18 K1 79.62(13) . 2_667 ?
C17 C18 K1 83.72(13) . 2_667 ?
C18 C19 C20 120.7(2) . . ?
C18 C19 K1 75.55(13) . 2_667 ?
C20 C19 K1 86.58(14) . 2_667 ?
C19 C20 C15 120.9(2) . . ?
C19 C20 K1 69.74(13) . 2_667 ?
C15 C20 K1 85.25(13) . 2_667 ?
C22 C21 C26 118.87(19) . . ?
C22 C21 P2 120.55(15) . . ?
C26 C21 P2 120.57(16) . . ?
C21 C22 C23 120.1(2) . . ?
C24 C23 C22 120.6(2) . . ?
C25 C24 C23 119.5(2) . . ?
C24 C25 C26 120.3(2) . . ?
C25 C26 C21 120.6(2) . . ?
C28 C27 C32 116.97(18) . . ?
C28 C27 C2 122.28(19) . . ?
C32 C27 C2 120.74(18) . . ?
C29 C28 C27 121.0(2) . . ?
C30 C29 C28 120.8(2) . . ?
C31 C30 C29 119.4(2) . . ?
C30 C31 C32 120.1(2) . . ?
C31 C32 C27 121.7(2) . . ?
C34 C33 C38 116.2(2) . . ?
C34 C33 C2 121.54(18) . . ?
C38 C33 C2 122.22(18) . . ?
C35 C34 C33 121.9(2) . . ?
C36 C35 C34 120.4(2) . . ?
C37 C36 C35 119.2(2) . . ?
C36 C37 C38 121.0(2) . . ?
C37 C38 C33 121.3(2) . . ?
O1 C39 K1 46.27(12) . . ?
O1 C40 C41 108.0(2) . . ?
O2 C41 C40 113.61(18) . . ?
O2 C42 K1 50.79(11) . . ?

loop_
_geom_bond_atom_site_label_1
_geom_bond_atom_site_label_2
_geom_bond_distance
_geom_bond_site_symmetry_2
_geom_bond_publ_flag
K1 O1 2.7398(17) . ?
K1 O2 2.8017(16) . ?
K1 S1 3.1012(8) 2_667 ?
K1 S2 3.1244(7) . ?
K1 S1 3.1526(7) . ?
K1 C18 3.177(2) 2_667 ?
K1 C19 3.227(2) 2_667 ?
K1 C17 3.323(2) 2_667 ?
K1 C20 3.434(2) 2_667 ?
K1 C42 3.475(3) . ?
K1 C39 3.525(3) . ?
K1 C16 3.528(2) 2_667 ?
S1 P1 1.9847(7) . ?
S1 K1 3.1013(8) 2_667 ?
S2 P2 1.9897(7) . ?
P1 C1 1.754(2) . ?
P1 C9 1.830(2) . ?
P1 C3 1.834(2) . ?
P2 C1 1.767(2) . ?
P2 C21 1.834(2) . ?
P2 C15 1.843(2) . ?
O1 C40 1.422(3) . ?
O1 C39 1.426(3) . ?
O2 C41 1.418(3) . ?
O2 C42 1.422(3) . ?
C1 C2 1.473(3) . ?
C2 C33 1.451(3) . ?
C2 C27 1.469(3) . ?
C3 C4 1.383(3) . ?
C3 C8 1.385(3) . ?
C4 C5 1.390(3) . ?
C5 C6 1.380(3) . ?
C6 C7 1.374(4) . ?
C7 C8 1.390(3) . ?
C9 C10 1.385(3) . ?
C9 C14 1.388(3) . ?
C10 C11 1.404(3) . ?
C11 C12 1.373(4) . ?
C12 C13 1.372(3) . ?
C13 C14 1.389(3) . ?
C15 C20 1.387(3) . ?
C15 C16 1.394(3) . ?
C16 C17 1.384(3) . ?
C16 K1 3.528(2) 2_667 ?
C17 C18 1.382(3) . ?
C17 K1 3.323(2) 2_667 ?
C18 C19 1.378(3) . ?
C18 K1 3.177(2) 2_667 ?
C19 C20 1.382(3) . ?
C19 K1 3.227(2) 2_667 ?
C20 K1 3.434(2) 2_667 ?
C21 C22 1.385(3) . ?
C21 C26 1.394(3) . ?
C22 C23 1.390(3) . ?
C23 C24 1.382(3) . ?
C24 C25 1.379(3) . ?
C25 C26 1.384(3) . ?
C27 C28 1.401(3) . ?
C27 C32 1.404(3) . ?
C28 C29 1.391(3) . ?
C29 C30 1.381(4) . ?
C30 C31 1.380(3) . ?
C31 C32 1.389(3) . ?
C33 C34 1.404(3) . ?
C33 C38 1.415(3) . ?
C34 C35 1.384(3) . ?
C35 C36 1.380(3) . ?
C36 C37 1.378(3) . ?
C37 C38 1.380(3) . ?
C40 C41 1.491(3) . ?
